data_4102004
loop_
_publ_author_name
'Shuifa Qiu'
'Tao Xu'
'Juan Zhou'
'Yinlong Guo'
'Guosheng Liu'

_publ_section_title
;
 Palladium-Catalyzed Intermolecular Aminofluorination of Styrenes
;
_journal_name_full 'Journal of the American Chemical Society'
_journal_page_first 2856
_journal_page_last 2857
_journal_paper_doi 10.1021/ja909716k
_journal_volume 132
_journal_year 2010
_chemical_absolute_configuration ad
_chemical_formula_sum 'C22 H20 F N O4 S2'
_chemical_formula_weight 445.51
_chemical_name_systematic
; 
 ? 
;
_space_group_IT_number 32
_symmetry_cell_setting orthorhombic
_symmetry_space_group_name_Hall 'P 2 -2ab'
_symmetry_space_group_name_H-M 'P b a 2'
_atom_sites_solution_hydrogens geom
_atom_sites_solution_primary direct
_atom_sites_solution_secondary difmap
_audit_creation_method SHELXL-97
_cell_angle_alpha 90.00
_cell_angle_beta 90.00
_cell_angle_gamma 90.00
_cell_formula_units_Z 4
_cell_length_a 13.4170(11)
_cell_length_b 17.6111(14)
_cell_length_c 8.6693(7)
_cell_measurement_reflns_used 4468
_cell_measurement_temperature 293(2)
_cell_measurement_theta_max 51.185
_cell_measurement_theta_min 4.626
_cell_volume 2048.5(3)
_computing_cell_refinement 'Bruker SMART'
_computing_data_collection 'Bruker SMART'
_computing_data_reduction 'Bruker SHELXTL'
_computing_molecular_graphics 'Bruker SHELXTL'
_computing_publication_material 'Bruker SHELXTL'
_computing_structure_refinement 'SHELXL-97 (Sheldrick, 1997)'
_computing_structure_solution 'SHELXS-97 (Sheldrick, 1990)'
_diffrn_ambient_temperature 293(2)
_diffrn_measured_fraction_theta_full 1.000
_diffrn_measured_fraction_theta_max 1.000
_diffrn_measurement_device_type 'CCD area detector'
_diffrn_measurement_method 'phi and omega scans'
_diffrn_radiation_monochromator graphite
_diffrn_radiation_source 'fine-focus sealed tube'
_diffrn_radiation_type MoK\a
_diffrn_radiation_wavelength 0.71073
_diffrn_reflns_av_R_equivalents 0.0791
_diffrn_reflns_av_sigmaI/netI 0.0571
_diffrn_reflns_limit_h_max 13
_diffrn_reflns_limit_h_min -16
_diffrn_reflns_limit_k_max 21
_diffrn_reflns_limit_k_min -21
_diffrn_reflns_limit_l_max 10
_diffrn_reflns_limit_l_min -10
_diffrn_reflns_number 10821
_diffrn_reflns_theta_full 25.99
_diffrn_reflns_theta_max 25.99
_diffrn_reflns_theta_min 1.91
_exptl_absorpt_coefficient_mu 0.299
_exptl_absorpt_correction_T_max 1.00000
_exptl_absorpt_correction_T_min 0.76131
_exptl_absorpt_correction_type empirical
_exptl_absorpt_process_details sadabs
_exptl_crystal_colour colorless
_exptl_crystal_density_diffrn 1.445
_exptl_crystal_density_method 'not measured'
_exptl_crystal_description prismatic
_exptl_crystal_F_000 928
_exptl_crystal_size_max 0.408
_exptl_crystal_size_mid 0.312
_exptl_crystal_size_min 0.269
_refine_diff_density_max 0.218
_refine_diff_density_min -0.282
_refine_diff_density_rms 0.055
_refine_ls_abs_structure_details 'Flack H D (1983), Acta Cryst. A39, 876-881'
_refine_ls_abs_structure_Flack 0.03(7)
_refine_ls_extinction_coef 0.0085(9)
_refine_ls_extinction_expression Fc^*^=kFc[1+0.001xFc^2^\l^3^/sin(2\q)]^-1/4^
_refine_ls_extinction_method SHELXL
_refine_ls_goodness_of_fit_ref 0.990
_refine_ls_hydrogen_treatment constr
_refine_ls_matrix_type full
_refine_ls_number_parameters 272
_refine_ls_number_reflns 3995
_refine_ls_number_restraints 1
_refine_ls_restrained_S_all 0.989
_refine_ls_R_factor_all 0.0470
_refine_ls_R_factor_gt 0.0426
_refine_ls_shift/su_max 0.000
_refine_ls_shift/su_mean 0.000
_refine_ls_structure_factor_coef Fsqd
_refine_ls_weighting_details 'calc w=1/[\s^2^(Fo^2^)+(0.0548P)^2^+0.0000P] where P=(Fo^2^+2Fc^2^)/3'
_refine_ls_weighting_scheme calc
_refine_ls_wR_factor_gt 0.0992
_refine_ls_wR_factor_ref 0.1015
_reflns_number_gt 3548
_reflns_number_total 3995
_reflns_threshold_expression >2sigma(I)
_cod_data_source_file ja909716k_si_005.cif
_cod_data_source_block cd29417
_cod_database_code 4102004

loop_
_symmetry_equiv_pos_as_xyz
'x, y, z'
'-x, -y, z'
'x+1/2, -y+1/2, z'
'-x+1/2, y+1/2, z'

loop_
_atom_site_label
_atom_site_type_symbol
_atom_site_fract_x
_atom_site_fract_y
_atom_site_fract_z
_atom_site_U_iso_or_equiv
_atom_site_adp_type
_atom_site_occupancy
_atom_site_symmetry_multiplicity
_atom_site_calc_flag
_atom_site_refinement_flags
_atom_site_disorder_assembly
_atom_site_disorder_group
S1 S 0.50450(4) 0.78602(3) 0.34208(9) 0.04662(17) Uani 1 1 d . . .
S2 S 0.31821(5) 0.87334(3) 0.31326(8) 0.04689(18) Uani 1 1 d . . .
F1 F 0.40965(13) 0.69233(10) 0.0987(2) 0.0680(5) Uani 1 1 d . . .
N1 N 0.37820(14) 0.79047(10) 0.3339(3) 0.0430(4) Uani 1 1 d . . .
O1 O 0.54495(16) 0.82687(13) 0.2152(2) 0.0643(6) Uani 1 1 d . . .
O2 O 0.52549(13) 0.70749(9) 0.3604(3) 0.0558(5) Uani 1 1 d . . .
O3 O 0.39138(16) 0.93091(10) 0.3269(3) 0.0676(5) Uani 1 1 d . . .
O4 O 0.23546(15) 0.87213(11) 0.4160(2) 0.0588(5) Uani 1 1 d . . .
C1 C 0.31529(16) 0.71969(12) 0.3291(3) 0.0422(5) Uani 1 1 d . . .
H1 H 0.2467 0.7375 0.3440 0.051 Uiso 1 1 calc R . .
C2 C 0.3156(2) 0.68245(17) 0.1681(3) 0.0514(7) Uani 1 1 d . . .
H2 H 0.2651 0.7073 0.1040 0.062 Uiso 1 1 calc R . .
C3 C 0.2932(2) 0.59885(17) 0.1752(4) 0.0605(8) Uani 1 1 d . . .
H3A H 0.2980 0.5771 0.0727 0.073 Uiso 1 1 calc R . .
H3B H 0.2257 0.5912 0.2123 0.073 Uiso 1 1 calc R . .
C4 C 0.3663(3) 0.55931(16) 0.2824(4) 0.0639(8) Uani 1 1 d . . .
H4A H 0.3514 0.5054 0.2854 0.077 Uiso 1 1 calc R . .
H4B H 0.4334 0.5654 0.2427 0.077 Uiso 1 1 calc R . .
C5 C 0.36094(18) 0.59104(15) 0.4421(4) 0.0506(6) Uani 1 1 d . . .
C6 C 0.33518(19) 0.66754(16) 0.4641(3) 0.0435(6) Uani 1 1 d . . .
C7 C 0.3250(2) 0.69518(17) 0.6123(3) 0.0565(7) Uani 1 1 d . . .
H7 H 0.3044 0.7451 0.6267 0.068 Uiso 1 1 calc R . .
C8 C 0.3444(3) 0.6508(2) 0.7388(4) 0.0763(10) Uani 1 1 d . . .
H8 H 0.3383 0.6707 0.8377 0.092 Uiso 1 1 calc R . .
C9 C 0.3732(3) 0.5763(2) 0.7173(5) 0.0823(11) Uani 1 1 d . . .
H9 H 0.3886 0.5461 0.8020 0.099 Uiso 1 1 calc R . .
C10 C 0.3790(2) 0.54676(18) 0.5715(5) 0.0689(9) Uani 1 1 d . . .
H10 H 0.3955 0.4958 0.5589 0.083 Uiso 1 1 calc R . .
C11 C 0.53947(19) 0.83240(16) 0.5143(3) 0.0481(6) Uani 1 1 d . . .
C12 C 0.5386(2) 0.79160(18) 0.6512(4) 0.0592(7) Uani 1 1 d . . .
H12 H 0.5185 0.7411 0.6524 0.071 Uiso 1 1 calc R . .
C13 C 0.5682(2) 0.8273(2) 0.7860(4) 0.0733(9) Uani 1 1 d . . .
H13 H 0.5658 0.8013 0.8792 0.088 Uiso 1 1 calc R . .
C14 C 0.6007(3) 0.9004(2) 0.7824(5) 0.0828(11) Uani 1 1 d . . .
H14 H 0.6202 0.9241 0.8733 0.099 Uiso 1 1 calc R . .
C15 C 0.6048(2) 0.9400(2) 0.6441(5) 0.0755(10) Uani 1 1 d . . .
H15 H 0.6288 0.9895 0.6423 0.091 Uiso 1 1 calc R . .
C16 C 0.5738(2) 0.90632(18) 0.5102(4) 0.0598(7) Uani 1 1 d . . .
H16 H 0.5757 0.9329 0.4176 0.072 Uiso 1 1 calc R . .
C17 C 0.2726(2) 0.87263(12) 0.1220(3) 0.0457(6) Uani 1 1 d . . .
C18 C 0.3395(2) 0.88012(17) 0.0013(4) 0.0600(8) Uani 1 1 d . . .
H18 H 0.4074 0.8850 0.0204 0.072 Uiso 1 1 calc R . .
C19 C 0.3035(3) 0.88026(18) -0.1478(4) 0.0705(9) Uani 1 1 d . . .
H19 H 0.3475 0.8850 -0.2301 0.085 Uiso 1 1 calc R . .
C20 C 0.2019(3) 0.87336(17) -0.1761(4) 0.0680(8) Uani 1 1 d . . .
H20 H 0.1779 0.8731 -0.2768 0.082 Uiso 1 1 calc R . .
C21 C 0.1374(3) 0.86689(17) -0.0543(4) 0.0646(8) Uani 1 1 d . . .
H21 H 0.0693 0.8629 -0.0733 0.078 Uiso 1 1 calc R . .
C22 C 0.1714(2) 0.86616(13) 0.0958(4) 0.0506(6) Uani 1 1 d . . .
H22 H 0.1271 0.8614 0.1777 0.061 Uiso 1 1 calc R . .

loop_
_atom_site_aniso_label
_atom_site_aniso_U_11
_atom_site_aniso_U_22
_atom_site_aniso_U_33
_atom_site_aniso_U_23
_atom_site_aniso_U_13
_atom_site_aniso_U_12
S1 0.0392(3) 0.0479(3) 0.0528(4) -0.0033(3) 0.0073(3) -0.0031(3)
S2 0.0506(3) 0.0378(3) 0.0522(4) -0.0046(3) -0.0021(3) 0.0021(2)
F1 0.0784(11) 0.0756(10) 0.0500(9) -0.0121(9) 0.0157(9) -0.0201(9)
N1 0.0401(9) 0.0373(10) 0.0517(12) -0.0016(9) -0.0009(11) -0.0030(7)
O1 0.0584(13) 0.0700(14) 0.0644(14) -0.0001(11) 0.0134(10) -0.0149(11)
O2 0.0441(9) 0.0501(10) 0.0732(14) -0.0086(9) 0.0067(10) 0.0066(7)
O3 0.0694(12) 0.0431(9) 0.0905(15) -0.0065(12) -0.0176(12) -0.0061(8)
O4 0.0629(12) 0.0631(12) 0.0503(11) -0.0063(9) 0.0074(10) 0.0174(9)
C1 0.0394(11) 0.0375(11) 0.0497(14) -0.0065(13) 0.0003(12) -0.0042(9)
C2 0.0561(18) 0.0518(16) 0.0464(16) -0.0064(12) -0.0025(13) -0.0052(13)
C3 0.0667(18) 0.0531(17) 0.0616(19) -0.0173(13) 0.0016(15) -0.0126(15)
C4 0.072(2) 0.0409(14) 0.079(2) -0.0068(14) 0.0129(16) 0.0001(13)
C5 0.0427(14) 0.0460(15) 0.0632(17) 0.0029(13) 0.0022(13) -0.0046(12)
C6 0.0381(13) 0.0464(15) 0.0460(15) -0.0013(11) 0.0025(10) -0.0056(11)
C7 0.0615(18) 0.0597(17) 0.0483(17) -0.0040(13) 0.0060(13) -0.0135(14)
C8 0.079(2) 0.100(3) 0.0491(19) 0.0052(18) -0.0020(16) -0.027(2)
C9 0.077(2) 0.094(3) 0.076(3) 0.035(2) -0.017(2) -0.014(2)
C10 0.0635(19) 0.0562(18) 0.087(3) 0.0213(17) 0.0000(17) 0.0013(14)
C11 0.0344(13) 0.0502(15) 0.0598(17) -0.0044(13) -0.0002(11) 0.0004(12)
C12 0.0441(15) 0.0682(19) 0.0654(19) 0.0031(16) -0.0042(14) -0.0013(14)
C13 0.0571(18) 0.098(2) 0.065(2) -0.0009(19) -0.0108(15) 0.0078(17)
C14 0.068(2) 0.093(3) 0.087(3) -0.034(2) -0.0298(19) 0.0140(19)
C15 0.066(2) 0.0608(19) 0.100(3) -0.018(2) -0.024(2) -0.0001(15)
C16 0.0488(16) 0.0542(17) 0.076(2) -0.0042(15) -0.0076(14) -0.0041(13)
C17 0.0488(14) 0.0353(12) 0.0531(16) 0.0042(11) 0.0014(12) 0.0013(11)
C18 0.0617(18) 0.0613(19) 0.0570(18) 0.0106(14) 0.0090(15) -0.0008(14)
C19 0.090(2) 0.0649(19) 0.057(2) 0.0145(16) 0.0205(18) 0.0061(16)
C20 0.089(2) 0.0651(18) 0.0500(16) 0.0064(15) -0.0062(18) 0.0139(15)
C21 0.0642(19) 0.066(2) 0.064(2) 0.0029(15) -0.0090(16) 0.0067(15)
C22 0.0542(16) 0.0454(15) 0.0523(16) 0.0041(12) 0.0040(12) 0.0013(11)

loop_
_atom_type_symbol
_atom_type_description
_atom_type_scat_dispersion_real
_atom_type_scat_dispersion_imag
_atom_type_scat_source
C C 0.0033 0.0016 'International Tables Vol C Tables 4.2.6.8 and 6.1.1.4'
H H 0.0000 0.0000 'International Tables Vol C Tables 4.2.6.8 and 6.1.1.4'
N N 0.0061 0.0033 'International Tables Vol C Tables 4.2.6.8 and 6.1.1.4'
O O 0.0106 0.0060 'International Tables Vol C Tables 4.2.6.8 and 6.1.1.4'
F F 0.0171 0.0103 'International Tables Vol C Tables 4.2.6.8 and 6.1.1.4'
S S 0.1246 0.1234 'International Tables Vol C Tables 4.2.6.8 and 6.1.1.4'

loop_
_geom_angle_atom_site_label_1
_geom_angle_atom_site_label_2
_geom_angle_atom_site_label_3
_geom_angle
_geom_angle_site_symmetry_1
_geom_angle_site_symmetry_3
_geom_angle_publ_flag
O2 S1 O1 120.23(13) . . ?
O2 S1 N1 104.33(10) . . ?
O1 S1 N1 108.97(13) . . ?
O2 S1 C11 107.65(14) . . ?
O1 S1 C11 108.59(12) . . ?
N1 S1 C11 106.22(12) . . ?
O3 S2 O4 119.95(14) . . ?
O3 S2 N1 106.34(11) . . ?
O4 S2 N1 107.14(12) . . ?
O3 S2 C17 108.88(13) . . ?
O4 S2 C17 108.46(13) . . ?
N1 S2 C17 105.08(11) . . ?
C1 N1 S2 116.65(14) . . ?
C1 N1 S1 121.49(14) . . ?
S2 N1 S1 121.60(11) . . ?
N1 C1 C6 112.5(2) . . ?
N1 C1 C2 112.0(2) . . ?
C6 C1 C2 116.2(2) . . ?
N1 C1 H1 104.9 . . ?
C6 C1 H1 104.9 . . ?
C2 C1 H1 104.9 . . ?
F1 C2 C3 108.5(2) . . ?
F1 C2 C1 109.7(2) . . ?
C3 C2 C1 112.2(2) . . ?
F1 C2 H2 108.8 . . ?
C3 C2 H2 108.8 . . ?
C1 C2 H2 108.8 . . ?
C2 C3 C4 110.1(2) . . ?
C2 C3 H3A 109.6 . . ?
C4 C3 H3A 109.6 . . ?
C2 C3 H3B 109.6 . . ?
C4 C3 H3B 109.6 . . ?
H3A C3 H3B 108.1 . . ?
C5 C4 C3 111.3(2) . . ?
C5 C4 H4A 109.4 . . ?
C3 C4 H4A 109.4 . . ?
C5 C4 H4B 109.4 . . ?
C3 C4 H4B 109.4 . . ?
H4A C4 H4B 108.0 . . ?
C10 C5 C6 118.2(3) . . ?
C10 C5 C4 122.0(3) . . ?
C6 C5 C4 119.8(2) . . ?
C7 C6 C5 119.3(3) . . ?
C7 C6 C1 119.3(2) . . ?
C5 C6 C1 121.4(2) . . ?
C8 C7 C6 121.6(3) . . ?
C8 C7 H7 119.2 . . ?
C6 C7 H7 119.2 . . ?
C7 C8 C9 119.1(3) . . ?
C7 C8 H8 120.4 . . ?
C9 C8 H8 120.4 . . ?
C10 C9 C8 120.2(3) . . ?
C10 C9 H9 119.9 . . ?
C8 C9 H9 119.9 . . ?
C9 C10 C5 121.5(3) . . ?
C9 C10 H10 119.3 . . ?
C5 C10 H10 119.3 . . ?
C16 C11 C12 120.8(3) . . ?
C16 C11 S1 120.2(2) . . ?
C12 C11 S1 118.8(2) . . ?
C13 C12 C11 118.9(3) . . ?
C13 C12 H12 120.5 . . ?
C11 C12 H12 120.5 . . ?
C14 C13 C12 120.2(3) . . ?
C14 C13 H13 119.9 . . ?
C12 C13 H13 119.9 . . ?
C13 C14 C15 120.5(3) . . ?
C13 C14 H14 119.7 . . ?
C15 C14 H14 119.7 . . ?
C16 C15 C14 120.2(3) . . ?
C16 C15 H15 119.9 . . ?
C14 C15 H15 119.9 . . ?
C15 C16 C11 119.2(3) . . ?
C15 C16 H16 120.4 . . ?
C11 C16 H16 120.4 . . ?
C22 C17 C18 121.4(3) . . ?
C22 C17 S2 119.7(2) . . ?
C18 C17 S2 118.9(2) . . ?
C19 C18 C17 118.7(3) . . ?
C19 C18 H18 120.6 . . ?
C17 C18 H18 120.6 . . ?
C18 C19 C20 120.6(3) . . ?
C18 C19 H19 119.7 . . ?
C20 C19 H19 119.7 . . ?
C21 C20 C19 119.4(3) . . ?
C21 C20 H20 120.3 . . ?
C19 C20 H20 120.3 . . ?
C20 C21 C22 121.3(3) . . ?
C20 C21 H21 119.4 . . ?
C22 C21 H21 119.4 . . ?
C21 C22 C17 118.6(3) . . ?
C21 C22 H22 120.7 . . ?
C17 C22 H22 120.7 . . ?

loop_
_geom_bond_atom_site_label_1
_geom_bond_atom_site_label_2
_geom_bond_distance
_geom_bond_site_symmetry_2
_geom_bond_publ_flag
S1 O2 1.4204(18) . ?
S1 O1 1.422(2) . ?
S1 N1 1.6979(19) . ?
S1 C11 1.765(3) . ?
S2 O3 1.416(2) . ?
S2 O4 1.423(2) . ?
S2 N1 1.6763(19) . ?
S2 C17 1.768(3) . ?
F1 C2 1.409(3) . ?
N1 C1 1.506(3) . ?
C1 C6 1.511(4) . ?
C1 C2 1.542(4) . ?
C1 H1 0.9800 . ?
C2 C3 1.504(4) . ?
C2 H2 0.9800 . ?
C3 C4 1.520(5) . ?
C3 H3A 0.9700 . ?
C3 H3B 0.9700 . ?
C4 C5 1.495(4) . ?
C4 H4A 0.9700 . ?
C4 H4B 0.9700 . ?
C5 C10 1.388(4) . ?
C5 C6 1.404(4) . ?
C6 C7 1.381(4) . ?
C7 C8 1.371(5) . ?
C7 H7 0.9300 . ?
C8 C9 1.380(5) . ?
C8 H8 0.9300 . ?
C9 C10 1.369(5) . ?
C9 H9 0.9300 . ?
C10 H10 0.9300 . ?
C11 C16 1.381(4) . ?
C11 C12 1.387(4) . ?
C12 C13 1.385(5) . ?
C12 H12 0.9300 . ?
C13 C14 1.359(5) . ?
C13 H13 0.9300 . ?
C14 C15 1.388(6) . ?
C14 H14 0.9300 . ?
C15 C16 1.368(5) . ?
C15 H15 0.9300 . ?
C16 H16 0.9300 . ?
C17 C22 1.382(4) . ?
C17 C18 1.384(4) . ?
C18 C19 1.380(5) . ?
C18 H18 0.9300 . ?
C19 C20 1.390(5) . ?
C19 H19 0.9300 . ?
C20 C21 1.370(5) . ?
C20 H20 0.9300 . ?
C21 C22 1.379(5) . ?
C21 H21 0.9300 . ?
C22 H22 0.9300 . ?

loop_
_geom_hbond_atom_site_label_D
_geom_hbond_atom_site_label_H
_geom_hbond_atom_site_label_A
_geom_hbond_distance_DH
_geom_hbond_distance_HA
_geom_hbond_distance_DA
_geom_hbond_angle_DHA
_geom_hbond_site_symmetry_A
C22 H22 O2 0.93 2.42 3.282(3) 155.0 3_465
C8 H8 F1 0.93 2.49 3.322(4) 149.7 1_556

loop_
_geom_torsion_atom_site_label_1
_geom_torsion_atom_site_label_2
_geom_torsion_atom_site_label_3
_geom_torsion_atom_site_label_4
_geom_torsion
_geom_torsion_site_symmetry_1
_geom_torsion_site_symmetry_2
_geom_torsion_site_symmetry_3
_geom_torsion_site_symmetry_4
_geom_torsion_publ_flag
O3 S2 N1 C1 178.02(19) . . . . ?
O4 S2 N1 C1 48.6(2) . . . . ?
C17 S2 N1 C1 -66.6(2) . . . . ?
O3 S2 N1 S1 -7.8(2) . . . . ?
O4 S2 N1 S1 -137.21(17) . . . . ?
C17 S2 N1 S1 107.56(17) . . . . ?
O2 S1 N1 C1 -6.4(2) . . . . ?
O1 S1 N1 C1 123.2(2) . . . . ?
C11 S1 N1 C1 -120.0(2) . . . . ?
O2 S1 N1 S2 179.70(17) . . . . ?
O1 S1 N1 S2 -50.7(2) . . . . ?
C11 S1 N1 S2 66.11(19) . . . . ?
S2 N1 C1 C6 -129.47(19) . . . . ?
S1 N1 C1 C6 56.3(3) . . . . ?
S2 N1 C1 C2 97.4(2) . . . . ?
S1 N1 C1 C2 -76.8(3) . . . . ?
N1 C1 C2 F1 34.6(3) . . . . ?
C6 C1 C2 F1 -96.7(2) . . . . ?
N1 C1 C2 C3 155.3(2) . . . . ?
C6 C1 C2 C3 24.0(3) . . . . ?
F1 C2 C3 C4 65.5(3) . . . . ?
C1 C2 C3 C4 -55.9(3) . . . . ?
C2 C3 C4 C5 59.5(3) . . . . ?
C3 C4 C5 C10 148.3(3) . . . . ?
C3 C4 C5 C6 -30.6(4) . . . . ?
C10 C5 C6 C7 -2.5(4) . . . . ?
C4 C5 C6 C7 176.4(3) . . . . ?
C10 C5 C6 C1 179.4(2) . . . . ?
C4 C5 C6 C1 -1.7(4) . . . . ?
N1 C1 C6 C7 56.2(3) . . . . ?
C2 C1 C6 C7 -172.8(2) . . . . ?
N1 C1 C6 C5 -125.7(2) . . . . ?
C2 C1 C6 C5 5.3(3) . . . . ?
C5 C6 C7 C8 3.4(4) . . . . ?
C1 C6 C7 C8 -178.4(3) . . . . ?
C6 C7 C8 C9 -1.2(5) . . . . ?
C7 C8 C9 C10 -2.0(6) . . . . ?
C8 C9 C10 C5 2.9(6) . . . . ?
C6 C5 C10 C9 -0.6(5) . . . . ?
C4 C5 C10 C9 -179.5(3) . . . . ?
O2 S1 C11 C16 148.5(2) . . . . ?
O1 S1 C11 C16 16.8(2) . . . . ?
N1 S1 C11 C16 -100.2(2) . . . . ?
O2 S1 C11 C12 -26.9(3) . . . . ?
O1 S1 C11 C12 -158.6(2) . . . . ?
N1 S1 C11 C12 84.3(2) . . . . ?
C16 C11 C12 C13 3.2(4) . . . . ?
S1 C11 C12 C13 178.6(2) . . . . ?
C11 C12 C13 C14 -2.2(5) . . . . ?
C12 C13 C14 C15 -0.2(5) . . . . ?
C13 C14 C15 C16 1.7(5) . . . . ?
C14 C15 C16 C11 -0.8(5) . . . . ?
C12 C11 C16 C15 -1.7(4) . . . . ?
S1 C11 C16 C15 -177.0(2) . . . . ?
O3 S2 C17 C22 -136.26(19) . . . . ?
O4 S2 C17 C22 -4.2(2) . . . . ?
N1 S2 C17 C22 110.15(19) . . . . ?
O3 S2 C17 C18 42.5(2) . . . . ?
O4 S2 C17 C18 174.6(2) . . . . ?
N1 S2 C17 C18 -71.1(2) . . . . ?
C22 C17 C18 C19 -0.7(4) . . . . ?
S2 C17 C18 C19 -179.4(2) . . . . ?
C17 C18 C19 C20 0.3(5) . . . . ?
C18 C19 C20 C21 0.4(5) . . . . ?
C19 C20 C21 C22 -0.8(5) . . . . ?
C20 C21 C22 C17 0.4(4) . . . . ?
C18 C17 C22 C21 0.3(4) . . . . ?
S2 C17 C22 C21 179.0(2) . . . . ?
